data_7106117
loop_
_publ_author_name
'Gregory S. Day'
'Baofei Pan'
'Daniel L. Kellenberger'
'Bruce M. Foxman'
'Christine M. Thomas'

_publ_section_title
;
 Guilty as charged: non-innocent behavior by a pincer ligand featuring a
 central cationic phosphenium donor
;
_journal_name_full Chem.Commun.
_journal_page_first 3634
_journal_paper_doi 10.1039/c0cc05739h
_journal_volume 47
_journal_year 2011
_chemical_absolute_configuration ad
_chemical_formula_moiety 'C47 H48 Ag1 Cl1 F3 N2 O5 P3 S1'
_chemical_formula_sum 'C47 H48 Ag Cl F3 N2 O5 P3 S'
_chemical_formula_weight 1046.21
_space_group_IT_number 19
_symmetry_cell_setting orthorhombic
_symmetry_space_group_name_Hall 'P 2ac 2ab'
_symmetry_space_group_name_H-M 'P 21 21 21'
_atom_sites_solution_hydrogens geom
_atom_sites_solution_primary direct
_audit_creation_date 10-06-18
_audit_creation_method CRYSTALS_ver_14.01
_cell_angle_alpha 90
_cell_angle_beta 90
_cell_angle_gamma 90
_cell_formula_units_Z 4
_cell_length_a 11.9962(5)
_cell_length_b 15.9208(7)
_cell_length_c 25.0428(10)
_cell_measurement_reflns_used 7521
_cell_measurement_temperature 120
_cell_measurement_theta_max 24
_cell_measurement_theta_min 2
_cell_volume 4782.9(3)
_computing_cell_refinement 'Apex2 (Bruker AXS, 2006)'
_computing_data_collection 'Apex2 (Bruker AXS, 2006)'
_computing_data_reduction 'Apex2 (Bruker AXS, 2006)'
_computing_molecular_graphics 'CAMERON (Watkin et al., 1996)'
_computing_publication_material 'CRYSTALS (Betteridge et al., 2003)'
_computing_structure_refinement 'CRYSTALS (Betteridge et al., 2003)'
_computing_structure_solution 'SIR92 (Altomare et al., 1994)'
_diffrn_ambient_temperature 120
_diffrn_measured_fraction_theta_full 0.997
_diffrn_measured_fraction_theta_max 0.995
_diffrn_measurement_device Area
_diffrn_measurement_device_type 'Bruker Kappa Apex2'
_diffrn_measurement_method '\f & \w scans'
_diffrn_radiation_monochromator graphite
_diffrn_radiation_type 'Mo K\a'
_diffrn_radiation_wavelength 0.71073
_diffrn_reflns_av_R_equivalents 0.062
_diffrn_reflns_limit_h_max 14
_diffrn_reflns_limit_h_min -14
_diffrn_reflns_limit_k_max 19
_diffrn_reflns_limit_k_min -15
_diffrn_reflns_limit_l_max 30
_diffrn_reflns_limit_l_min -29
_diffrn_reflns_number 49684
_diffrn_reflns_theta_full 25.478
_diffrn_reflns_theta_max 25.998
_diffrn_reflns_theta_min 1.516
_diffrn_standards_number 0
_exptl_absorpt_coefficient_mu 0.680
_exptl_absorpt_correction_T_max 0.93
_exptl_absorpt_correction_T_min 0.84
_exptl_absorpt_correction_type numerical
_exptl_absorpt_process_details
;
Analytical Absorption (De Meulenaer & Tompa, 1965)
;
_exptl_crystal_colour colorless
_exptl_crystal_density_diffrn 1.453
_exptl_crystal_density_method 'not measured'
_exptl_crystal_description 'plate fragment'
_exptl_crystal_F_000 2144
_exptl_crystal_size_max 0.524
_exptl_crystal_size_mid 0.261
_exptl_crystal_size_min 0.102
_refine_diff_density_max 0.98
_refine_diff_density_min -0.56
_refine_ls_abs_structure_details 'Flack (1983), 0 Friedel-pairs'
_refine_ls_abs_structure_Flack -0.05(3)
_refine_ls_extinction_method None
_refine_ls_goodness_of_fit_ref 0.9531
_refine_ls_hydrogen_treatment none
_refine_ls_matrix_type full
_refine_ls_number_parameters 568
_refine_ls_number_reflns 9326
_refine_ls_number_restraints 10
_refine_ls_R_factor_all 0.0582
_refine_ls_R_factor_gt 0.0420
_refine_ls_shift/su_max 0.0038763
_refine_ls_shift/su_mean 0.0033505
_refine_ls_structure_factor_coef Fsqd
_refine_ls_weighting_details
;
Method, part 1, Chebychev polynomial, (Watkin, 1994, Prince, 1982)
[weight] = 1.0/[A~0~*T~0~(x)+A~1~*T~1~(x) ... +A~n-1~]*T~n-1~(x)]
where A~i~ are the Chebychev coefficients listed below and x= Fcalc/Fmax
Method = Robust Weighting (Prince, 1982)
W = [weight] * [1-(deltaF/6*sigmaF)^2^]^2^
A~i~ are:
7.54 11.5 5.76 1.51
;
_refine_ls_weighting_scheme calc
_refine_ls_wR_factor_all 0.1126
_refine_ls_wR_factor_gt 0.0968
_refine_ls_wR_factor_ref 0.1126
_reflns_limit_h_max 14
_reflns_limit_h_min -14
_reflns_limit_k_max 19
_reflns_limit_k_min 0
_reflns_limit_l_max 30
_reflns_limit_l_min 0
_reflns_number_gt 7432
_reflns_number_total 9326
_reflns_threshold_expression I>2.0\s(I)
_oxford_diffrn_Wilson_B_factor 2.80
_oxford_diffrn_Wilson_scale 182.72
_oxford_refine_ls_r_factor_ref 0.0582
_oxford_refine_ls_scale 0.078594(17)
_oxford_reflns_number_all 9326
_oxford_reflns_threshold_expression_ref I>-10.0\s(I)
_oxford_structure_analysis_title 'gday_1_0m in P2(1)2(1)2(1)'
_cod_data_source_file c0cc05739h.txt
_cod_data_source_block 5
_cod_depositor_comments
;
The following automatic conversions were performed:

'_symmetry_cell_setting' value 'Orthorhombic' changed to
'orthorhombic' according to the built-in table from CIF Core
dictionary named 'cif_core.dic' version 2.4.1 from 2010-06-29.

Automatic conversion script
Id: cif_fix_values 1646 2011-03-28 12:23:43Z adriana 

The following automatic conversions were performed:

data name '_diffrn_measurement_device-type' was replaced with
'_diffrn_measurement_device_type' as specified in the replacement
file 'data/replacement-values/replacement_tags.lst'.

Automatic conversion script
Id: cif_correct_tags 9268 2022-04-12 08:56:07Z antanas 
;
_cod_original_sg_symbol_H-M 'P 21 21 21 '
_cod_original_formula_sum 'C47 H48 Ag1 Cl1 F3 N2 O5 P3 S1'
_cod_database_code 7106117

loop_
_symmetry_equiv_pos_as_xyz
x,y,z
x+1/2,-y+1/2,-z
-x,y+1/2,-z+1/2
-x+1/2,-y,z+1/2

loop_
_atom_site_label
_atom_site_type_symbol
_atom_site_fract_x
_atom_site_fract_y
_atom_site_fract_z
_atom_site_U_iso_or_equiv
_atom_site_occupancy
_atom_site_adp_type
_atom_site_refinement_flags_posn
_atom_site_refinement_flags_adp
_atom_site_refinement_flags_occupancy
_atom_site_disorder_assembly
_atom_site_disorder_group
_oxford_atom_site_special_shape
_atom_site_attached_hydrogens
Ag1 Ag 0.64978(3) 0.51175(2) 0.361721(15) 0.0357 1.0000 Uani . . . . . . .
Cl1 Cl 0.53056(11) 0.45641(9) 0.18420(6) 0.0479 1.0000 Uani . . . . . . .
P1 P 0.73207(10) 0.37172(8) 0.36938(6) 0.0339 1.0000 Uani . . . . . . .
P2 P 0.62749(9) 0.47784(8) 0.25568(5) 0.0334 1.0000 Uani . . . . . . .
P3 P 0.70480(10) 0.65470(8) 0.33794(6) 0.0340 1.0000 Uani . . . . . . .
S1 S 0.37715(9) 0.49716(8) 0.40570(5) 0.0388 1.0000 Uani . . . . . . .
F1 F 0.3445(3) 0.4957(3) 0.50845(14) 0.0812 1.0000 Uani . . . . . . .
F2 F 0.1967(3) 0.5157(3) 0.46303(16) 0.0731 1.0000 Uani . . . . . . .
F3 F 0.3162(4) 0.6144(3) 0.4720(2) 0.1008 1.0000 Uani . . . . . . .
O1 O 0.4917(3) 0.5205(3) 0.41770(16) 0.0484 1.0000 Uani . . . . . . .
O2 O 0.3585(3) 0.4090(2) 0.40531(16) 0.0487 1.0000 Uani . . . . . . .
O3 O 0.3264(3) 0.5446(3) 0.3638(2) 0.0655 1.0000 Uani . . . . . . .
O4 O 0.9249(4) 0.0960(3) 0.30742(18) 0.0591 1.0000 Uani . . . . . . .
O5 O 0.7287(7) 0.3950(8) 0.0043(4) 0.1572 1.0000 Uani D . . . . . .
N1 N 0.7227(3) 0.5486(3) 0.23538(17) 0.0351 1.0000 Uani . . . . . . .
N2 N 0.7206(3) 0.4005(3) 0.25266(18) 0.0354 1.0000 Uani . . . . . . .
C1 C 0.7140(4) 0.3183(3) 0.4335(2) 0.0395 1.0000 Uani . . . . . . .
C2 C 0.7968(6) 0.2696(5) 0.4564(3) 0.0699 1.0000 Uani . . . . . . .
C3 C 0.7788(7) 0.2299(5) 0.5041(3) 0.0763 1.0000 Uani . . . . . . .
C4 C 0.6811(6) 0.2405(5) 0.5313(3) 0.0663 1.0000 Uani . . . . . . .
C5 C 0.5990(6) 0.2909(5) 0.5091(3) 0.0685 1.0000 Uani . . . . . . .
C6 C 0.6153(5) 0.3294(4) 0.4602(3) 0.0570 1.0000 Uani . . . . . . .
C7 C 0.8825(4) 0.3745(3) 0.3577(2) 0.0338 1.0000 Uani . . . . . . .
C8 C 0.9406(4) 0.3050(3) 0.3382(2) 0.0389 1.0000 Uani . . . . . . .
C9 C 1.0544(5) 0.3101(4) 0.3312(2) 0.0442 1.0000 Uani . . . . . . .
C10 C 1.1106(4) 0.3848(4) 0.3411(2) 0.0445 1.0000 Uani . . . . . . .
C11 C 1.0527(4) 0.4532(3) 0.3591(2) 0.0432 1.0000 Uani . . . . . . .
C12 C 0.9383(4) 0.4481(3) 0.3672(2) 0.0403 1.0000 Uani . . . . . . .
C13 C 0.6862(4) 0.2947(3) 0.3204(2) 0.0371 1.0000 Uani . . . . . . .
C14 C 0.6521(4) 0.2135(3) 0.3338(2) 0.0425 1.0000 Uani . . . . . . .
C15 C 0.6259(4) 0.1561(3) 0.2947(3) 0.0486 1.0000 Uani . . . . . . .
C16 C 0.6318(4) 0.1779(3) 0.2415(3) 0.0493 1.0000 Uani . . . . . . .
C17 C 0.6631(4) 0.2586(3) 0.2275(2) 0.0407 1.0000 Uani . . . . . . .
C18 C 0.6902(4) 0.3162(3) 0.2662(2) 0.0352 1.0000 Uani . . . . . . .
C19 C 0.8198(4) 0.4187(4) 0.2197(2) 0.0431 1.0000 Uani . . . . . . .
C20 C 0.8054(4) 0.5084(4) 0.1998(2) 0.0461 1.0000 Uani . . . . . . .
C21 C 0.6900(4) 0.6331(3) 0.2262(2) 0.0347 1.0000 Uani . . . . . . .
C22 C 0.6723(4) 0.6620(3) 0.1740(2) 0.0401 1.0000 Uani . . . . . . .
C23 C 0.6395(4) 0.7440(3) 0.1652(2) 0.0405 1.0000 Uani . . . . . . .
C24 C 0.6209(4) 0.7980(3) 0.2074(2) 0.0402 1.0000 Uani . . . . . . .
C25 C 0.6388(4) 0.7700(3) 0.2588(2) 0.0381 1.0000 Uani . . . . . . .
C26 C 0.6744(4) 0.6885(3) 0.2691(2) 0.0344 1.0000 Uani . . . . . . .
C27 C 0.8534(4) 0.6757(3) 0.3449(2) 0.0359 1.0000 Uani . . . . . . .
C28 C 0.9223(4) 0.6900(4) 0.3020(2) 0.0413 1.0000 Uani . . . . . . .
C29 C 1.0379(5) 0.7004(4) 0.3097(3) 0.0483 1.0000 Uani . . . . . . .
C30 C 1.0826(4) 0.6954(4) 0.3600(3) 0.0492 1.0000 Uani . . . . . . .
C31 C 1.0142(5) 0.6811(4) 0.4026(3) 0.0510 1.0000 Uani . . . . . . .
C32 C 0.9003(5) 0.6706(4) 0.3964(2) 0.0433 1.0000 Uani . . . . . . .
C33 C 0.6373(4) 0.7352(3) 0.37835(19) 0.0366 1.0000 Uani . . . . . . .
C34 C 0.6895(5) 0.8089(4) 0.3936(2) 0.0510 1.0000 Uani . . . . . . .
C35 C 0.6351(6) 0.8688(4) 0.4233(3) 0.0577 1.0000 Uani . . . . . . .
C36 C 0.5260(6) 0.8541(4) 0.4398(3) 0.0604 1.0000 Uani . . . . . . .
C37 C 0.4733(6) 0.7804(5) 0.4252(3) 0.0683 1.0000 Uani . . . . . . .
C38 C 0.5276(5) 0.7210(4) 0.3949(3) 0.0515 1.0000 Uani . . . . . . .
C39 C 0.3057(5) 0.5326(4) 0.4655(3) 0.0554 1.0000 Uani . . . . . . .
C40 C 0.9099(6) 0.0681(4) 0.3607(3) 0.0609 1.0000 Uani . . . . . . .
C41 C 0.9006(7) -0.0263(5) 0.3561(3) 0.0791 1.0000 Uani . . . . . . .
C42 C 0.8412(7) -0.0383(4) 0.3055(3) 0.0690 1.0000 Uani . . . . . . .
C43 C 0.8827(5) 0.0339(4) 0.2721(3) 0.0551 1.0000 Uani . . . . . . .
C44 C 0.8197(10) 0.3444(11) 0.0214(7) 0.1570 1.0000 Uani D . . . . . .
C45 C 0.8956(13) 0.3954(10) 0.0473(8) 0.1908 1.0000 Uani D . . . . . .
C46 C 0.8648(11) 0.4771(10) 0.0412(6) 0.1648 1.0000 Uani D U . . . . .
C47 C 0.7485(11) 0.4785(10) 0.0170(7) 0.1644 1.0000 Uani D U . . . . .
H21 H 0.8649 0.2619 0.4390 0.0870 1.0000 Uiso R . . . . . .
H31 H 0.8364 0.1979 0.5191 0.0921 1.0000 Uiso R . . . . . .
H41 H 0.6699 0.2141 0.5645 0.0810 1.0000 Uiso R . . . . . .
H51 H 0.5314 0.2985 0.5272 0.0850 1.0000 Uiso R . . . . . .
H61 H 0.5592 0.3610 0.4451 0.0699 1.0000 Uiso R . . . . . .
H81 H 0.9031 0.2561 0.3289 0.0468 1.0000 Uiso R . . . . . .
H91 H 1.0923 0.2619 0.3202 0.0529 1.0000 Uiso R . . . . . .
H101 H 1.1870 0.3872 0.3359 0.0544 1.0000 Uiso R . . . . . .
H111 H 1.0902 0.5015 0.3651 0.0515 1.0000 Uiso R . . . . . .
H121 H 0.9012 0.4947 0.3786 0.0477 1.0000 Uiso R . . . . . .
H141 H 0.6482 0.1981 0.3702 0.0508 1.0000 Uiso R . . . . . .
H151 H 0.6049 0.1024 0.3047 0.0579 1.0000 Uiso R . . . . . .
H161 H 0.6154 0.1397 0.2159 0.0573 1.0000 Uiso R . . . . . .
H171 H 0.6660 0.2743 0.1917 0.0507 1.0000 Uiso R . . . . . .
H191 H 0.8853 0.4139 0.2411 0.0522 1.0000 Uiso R . . . . . .
H192 H 0.8238 0.3780 0.1911 0.0513 1.0000 Uiso R . . . . . .
H201 H 0.7756 0.5089 0.1634 0.0558 1.0000 Uiso R . . . . . .
H202 H 0.8729 0.5382 0.2006 0.0559 1.0000 Uiso R . . . . . .
H221 H 0.6839 0.6258 0.1452 0.0490 1.0000 Uiso R . . . . . .
H231 H 0.6292 0.7621 0.1306 0.0484 1.0000 Uiso R . . . . . .
H241 H 0.5986 0.8519 0.2013 0.0476 1.0000 Uiso R . . . . . .
H251 H 0.6263 0.8065 0.2870 0.0452 1.0000 Uiso R . . . . . .
H281 H 0.8924 0.6921 0.2675 0.0516 1.0000 Uiso R . . . . . .
H291 H 1.0847 0.7107 0.2803 0.0575 1.0000 Uiso R . . . . . .
H301 H 1.1588 0.7031 0.3646 0.0586 1.0000 Uiso R . . . . . .
H311 H 1.0434 0.6789 0.4359 0.0607 1.0000 Uiso R . . . . . .
H321 H 0.8564 0.6583 0.4258 0.0529 1.0000 Uiso R . . . . . .
H341 H 0.7634 0.8179 0.3828 0.0606 1.0000 Uiso R . . . . . .
H351 H 0.6706 0.9200 0.4310 0.0702 1.0000 Uiso R . . . . . .
H361 H 0.4884 0.8948 0.4596 0.0735 1.0000 Uiso R . . . . . .
H371 H 0.4000 0.7703 0.4351 0.0801 1.0000 Uiso R . . . . . .
H381 H 0.4919 0.6714 0.3845 0.0617 1.0000 Uiso R . . . . . .
H411 H 0.8568 -0.0483 0.3863 0.1028 1.0000 Uiso R . . . . . .
H412 H 0.9746 -0.0538 0.3553 0.1035 1.0000 Uiso R . . . . . .
H421 H 0.8556 -0.0915 0.2884 0.0831 1.0000 Uiso R . . . . . .
H422 H 0.7617 -0.0321 0.3112 0.0836 1.0000 Uiso R . . . . . .
H431 H 0.8227 0.0571 0.2512 0.0686 1.0000 Uiso R . . . . . .
H432 H 0.9416 0.0160 0.2487 0.0674 1.0000 Uiso R . . . . . .
H441 H 0.7943 0.2994 0.0451 0.2123 1.0000 Uiso R . . . . . .
H442 H 0.8590 0.3224 -0.0102 0.2124 1.0000 Uiso R . . . . . .
H451 H 0.8946 0.3807 0.0849 0.2370 1.0000 Uiso R . . . . . .
H452 H 0.9717 0.3896 0.0330 0.2372 1.0000 Uiso R . . . . . .
H461 H 0.8730 0.5046 0.0759 0.2854 1.0000 Uiso R . . . . . .
H462 H 0.9129 0.5056 0.0149 0.2852 1.0000 Uiso R . . . . . .
H471 H 0.7329 0.5203 -0.0108 0.2820 1.0000 Uiso R . . . . . .
H472 H 0.6963 0.4898 0.0465 0.2819 1.0000 Uiso R . . . . . .
H401 H 0.9724 0.0812 0.3826 0.0730 1.0000 Uiso R . . . . . .
H402 H 0.8447 0.0930 0.3761 0.0732 1.0000 Uiso R . . . . . .

loop_
_atom_site_aniso_label
_atom_site_aniso_U_11
_atom_site_aniso_U_22
_atom_site_aniso_U_33
_atom_site_aniso_U_23
_atom_site_aniso_U_13
_atom_site_aniso_U_12
Ag1 0.02725(15) 0.03467(18) 0.04516(19) 0.00301(16) 0.00402(16) 0.00150(15)
Cl1 0.0412(7) 0.0423(7) 0.0601(8) -0.0056(6) -0.0166(6) 0.0047(6)
P1 0.0254(5) 0.0331(6) 0.0432(7) 0.0040(5) 0.0006(5) 0.0011(4)
P2 0.0241(6) 0.0332(6) 0.0428(7) -0.0004(5) -0.0002(5) 0.0003(5)
P3 0.0276(6) 0.0333(6) 0.0410(7) 0.0014(5) 0.0001(5) -0.0009(5)
S1 0.0318(6) 0.0392(7) 0.0453(6) 0.0011(5) 0.0076(4) -0.0006(5)
F1 0.060(2) 0.138(4) 0.0457(18) -0.013(2) 0.0070(17) -0.017(3)
F2 0.0346(15) 0.107(3) 0.077(2) -0.019(2) 0.0186(16) -0.011(2)
F3 0.082(3) 0.074(3) 0.146(5) -0.052(3) 0.047(3) -0.015(2)
O1 0.0314(17) 0.054(2) 0.060(2) -0.006(2) 0.0144(16) -0.0012(17)
O2 0.044(2) 0.043(2) 0.059(2) -0.0038(17) 0.000(2) -0.0005(18)
O3 0.053(2) 0.074(3) 0.069(3) 0.025(3) 0.007(2) 0.008(2)
O4 0.069(3) 0.047(3) 0.061(3) -0.003(2) 0.011(2) -0.005(2)
O5 0.096(6) 0.226(12) 0.150(8) -0.028(8) -0.029(6) 0.015(7)
N1 0.0261(19) 0.033(2) 0.046(2) -0.0002(18) 0.0003(18) 0.0006(16)
N2 0.027(2) 0.034(2) 0.045(2) 0.0000(19) 0.0014(18) -0.0003(16)
C1 0.033(3) 0.034(3) 0.051(3) 0.009(2) 0.001(2) 0.001(2)
C2 0.056(4) 0.087(5) 0.066(4) 0.031(4) 0.017(3) 0.034(4)
C3 0.070(5) 0.088(6) 0.071(5) 0.032(4) 0.012(4) 0.025(4)
C4 0.071(5) 0.068(4) 0.060(4) 0.021(3) 0.008(3) -0.004(3)
C5 0.046(4) 0.085(5) 0.075(5) 0.025(4) 0.014(3) -0.007(3)
C6 0.040(3) 0.067(4) 0.064(4) 0.018(3) 0.003(3) 0.004(3)
C7 0.025(2) 0.040(2) 0.036(3) 0.010(2) 0.000(2) 0.0012(17)
C8 0.033(3) 0.037(3) 0.046(3) 0.002(2) -0.001(2) 0.002(2)
C9 0.031(3) 0.058(4) 0.044(3) -0.001(3) -0.001(2) 0.017(2)
C10 0.023(2) 0.068(4) 0.042(3) 0.005(3) 0.001(2) -0.002(2)
C11 0.029(2) 0.046(3) 0.055(3) 0.002(3) -0.001(3) -0.005(2)
C12 0.027(2) 0.040(3) 0.054(3) 0.003(3) -0.001(2) 0.0040(19)
C13 0.018(2) 0.036(3) 0.058(3) 0.000(2) 0.000(2) 0.0033(18)
C14 0.027(2) 0.032(2) 0.069(4) 0.007(2) -0.001(3) 0.002(2)
C15 0.035(3) 0.030(3) 0.081(5) 0.000(3) 0.001(3) -0.001(2)
C16 0.030(3) 0.033(3) 0.085(5) -0.016(3) -0.003(3) 0.001(2)
C17 0.029(3) 0.039(3) 0.054(3) -0.006(2) 0.000(2) 0.007(2)
C18 0.017(2) 0.032(2) 0.056(3) -0.001(2) -0.004(2) -0.0005(17)
C19 0.030(3) 0.047(3) 0.053(3) 0.004(2) 0.006(2) 0.004(2)
C20 0.038(2) 0.047(3) 0.053(3) 0.005(3) 0.012(2) 0.005(2)
C21 0.021(2) 0.034(3) 0.049(3) 0.000(2) 0.003(2) -0.0044(18)
C22 0.037(3) 0.042(3) 0.041(3) 0.004(2) -0.001(2) -0.001(2)
C23 0.032(3) 0.046(3) 0.044(3) 0.010(2) -0.001(2) -0.002(2)
C24 0.031(3) 0.031(3) 0.058(3) 0.007(2) -0.001(2) 0.0025(19)
C25 0.028(3) 0.038(3) 0.048(3) -0.004(2) 0.000(2) -0.001(2)
C26 0.021(2) 0.040(3) 0.042(3) 0.007(2) -0.0034(19) 0.0015(18)
C27 0.029(2) 0.030(2) 0.049(3) -0.0022(18) -0.001(2) -0.002(2)
C28 0.034(3) 0.048(3) 0.042(3) 0.002(2) -0.001(2) -0.007(2)
C29 0.037(3) 0.058(4) 0.050(4) -0.003(3) 0.007(3) -0.004(3)
C30 0.028(3) 0.056(3) 0.063(4) -0.005(3) -0.007(3) -0.009(2)
C31 0.041(3) 0.060(4) 0.052(3) 0.005(3) -0.009(3) 0.001(3)
C32 0.034(3) 0.049(3) 0.047(3) 0.000(3) -0.002(2) -0.005(2)
C33 0.028(2) 0.041(3) 0.041(3) -0.0004(19) -0.002(2) 0.006(2)
C34 0.050(3) 0.050(3) 0.053(3) -0.011(3) -0.011(3) -0.002(3)
C35 0.064(4) 0.049(3) 0.060(4) -0.008(3) -0.019(3) 0.010(3)
C36 0.078(5) 0.052(4) 0.051(4) -0.005(3) -0.002(3) 0.030(3)
C37 0.058(4) 0.064(4) 0.082(5) 0.019(4) 0.031(4) 0.023(3)
C38 0.045(3) 0.038(3) 0.072(4) 0.006(3) 0.006(3) 0.003(2)
C39 0.040(3) 0.065(4) 0.062(4) -0.016(3) 0.015(3) -0.011(3)
C40 0.065(4) 0.050(3) 0.067(4) -0.005(3) 0.005(4) -0.005(3)
C41 0.094(5) 0.073(5) 0.071(5) 0.003(4) -0.002(4) -0.019(4)
C42 0.078(5) 0.063(4) 0.066(4) -0.011(3) 0.008(4) -0.016(4)
C43 0.058(4) 0.051(4) 0.056(4) -0.005(3) 0.001(3) 0.009(3)
C44 0.078(8) 0.206(16) 0.188(15) -0.057(12) -0.033(8) 0.027(9)
C45 0.152(13) 0.183(16) 0.24(2) 0.057(14) -0.085(13) -0.093(13)
C46 0.145(9) 0.165(10) 0.184(11) 0.051(9) -0.054(8) -0.070(9)
C47 0.145(9) 0.141(9) 0.207(11) 0.058(9) -0.071(8) -0.099(8)

loop_
_atom_type_symbol
_atom_type_scat_dispersion_real
_atom_type_scat_dispersion_imag
_atom_type_scat_Cromer_Mann_a1
_atom_type_scat_Cromer_Mann_b1
_atom_type_scat_Cromer_Mann_a2
_atom_type_scat_Cromer_Mann_b2
_atom_type_scat_Cromer_Mann_a3
_atom_type_scat_Cromer_Mann_b3
_atom_type_scat_Cromer_Mann_a4
_atom_type_scat_Cromer_Mann_b4
_atom_type_scat_Cromer_Mann_c
_atom_type_scat_source
C 0.0033 0.0016 2.3100 20.8439 1.0200 10.2075 1.5886 0.5687 0.8650 51.6512 0.2156 'International Tables Vol C 4.2.6.8 and 6.1.1.4'
H 0.0000 0.0000 0.4930 10.5109 0.3229 26.1257 0.1402 3.1424 0.0408 57.7998 0.0030 'International Tables Vol C 4.2.6.8 and 6.1.1.4'
N 0.0061 0.0033 12.2126 0.0057 3.1322 9.8933 2.0125 28.9975 1.1663 0.5826 -11.5290 'International Tables Vol C 4.2.6.8 and 6.1.1.4'
O 0.0106 0.0060 3.0485 13.2771 2.2868 5.7011 1.5463 0.3239 0.8670 32.9089 0.2508 'International Tables Vol C 4.2.6.8 and 6.1.1.4'
F 0.0171 0.0103 3.5392 10.2825 2.6412 4.2944 1.5170 0.2615 1.0243 26.1476 0.2776 'International Tables Vol C 4.2.6.8 and 6.1.1.4'
P 0.1023 0.0942 6.4345 1.9067 4.1791 27.1570 1.7800 0.5260 1.4908 68.1645 1.1149 'International Tables Vol C 4.2.6.8 and 6.1.1.4'
S 0.1246 0.1234 6.9053 1.4679 5.2034 22.2151 1.4379 0.2536 1.5863 56.1720 0.8669 'International Tables Vol C 4.2.6.8 and 6.1.1.4'
Ag -0.8971 1.1015 19.2808 0.6446 16.6885 7.4726 4.8045 24.6605 1.0463 99.8156 5.1790 'International Tables Vol C 4.2.6.8 and 6.1.1.4'
Cl 0.1484 0.1585 11.4604 0.0104 7.1964 1.1662 6.2556 18.5194 1.6455 47.7784 -9.5574 'International Tables Vol C 4.2.6.8 and 6.1.1.4'

loop_
_geom_angle_atom_site_label_1
_geom_angle_site_symmetry_1
_geom_angle_atom_site_label_2
_geom_angle_site_symmetry_2
_geom_angle_atom_site_label_3
_geom_angle_site_symmetry_3
_geom_angle
_geom_angle_publ_flag
P1 . Ag1 . P2 . 86.29(4) yes
P1 . Ag1 . P3 . 139.39(4) yes
P2 . Ag1 . P3 . 88.48(4) yes
P1 . Ag1 . O1 . 109.34(11) yes
P2 . Ag1 . O1 . 120.77(10) yes
P3 . Ag1 . O1 . 107.85(11) yes
Ag1 . P1 . C1 . 116.41(18) yes
Ag1 . P1 . C7 . 111.35(16) yes
C1 . P1 . C7 . 105.5(2) yes
Ag1 . P1 . C13 . 116.05(17) yes
C1 . P1 . C13 . 104.0(3) yes
C7 . P1 . C13 . 101.9(2) yes
Cl1 . P2 . Ag1 . 153.09(7) yes
Cl1 . P2 . N1 . 102.74(16) yes
Ag1 . P2 . N1 . 95.46(16) yes
Cl1 . P2 . N2 . 101.91(17) yes
Ag1 . P2 . N2 . 97.20(16) yes
N1 . P2 . N2 . 91.5(2) yes
Ag1 . P3 . C26 . 116.52(17) yes
Ag1 . P3 . C27 . 114.30(16) yes
C26 . P3 . C27 . 103.3(2) yes
Ag1 . P3 . C33 . 113.57(17) yes
C26 . P3 . C33 . 103.1(2) yes
C27 . P3 . C33 . 104.6(2) yes
O1 . S1 . O2 . 113.7(2) yes
O1 . S1 . O3 . 114.8(3) yes
O2 . S1 . O3 . 116.7(3) yes
O1 . S1 . C39 . 101.3(2) yes
O2 . S1 . C39 . 103.8(3) yes
O3 . S1 . C39 . 103.9(3) yes
Ag1 . O1 . S1 . 128.4(2) yes
C40 . O4 . C43 . 108.8(5) yes
C44 . O5 . C47 . 110.1(10) yes
P2 . N1 . C20 . 110.3(3) yes
P2 . N1 . C21 . 119.7(3) yes
C20 . N1 . C21 . 119.8(4) yes
P2 . N2 . C18 . 120.8(3) yes
P2 . N2 . C19 . 114.9(3) yes
C18 . N2 . C19 . 121.4(4) yes
P1 . C1 . C2 . 122.7(4) yes
P1 . C1 . C6 . 118.1(4) yes
C2 . C1 . C6 . 119.2(5) yes
C1 . C2 . C3 . 120.5(6) yes
C1 . C2 . H21 . 120.6 no
C3 . C2 . H21 . 118.9 no
C2 . C3 . C4 . 120.9(7) yes
C2 . C3 . H31 . 118.9 no
C4 . C3 . H31 . 120.1 no
C3 . C4 . C5 . 118.7(7) yes
C3 . C4 . H41 . 120.5 no
C5 . C4 . H41 . 120.8 no
C4 . C5 . C6 . 120.8(6) yes
C4 . C5 . H51 . 119.7 no
C6 . C5 . H51 . 119.5 no
C5 . C6 . C1 . 119.8(6) yes
C5 . C6 . H61 . 120.1 no
C1 . C6 . H61 . 120.0 no
P1 . C7 . C8 . 122.0(4) yes
P1 . C7 . C12 . 118.4(4) yes
C8 . C7 . C12 . 119.6(4) yes
C7 . C8 . C9 . 119.4(5) yes
C7 . C8 . H81 . 120.7 no
C9 . C8 . H81 . 119.8 no
C8 . C9 . C10 . 120.5(5) yes
C8 . C9 . H91 . 118.1 no
C10 . C9 . H91 . 121.3 no
C9 . C10 . C11 . 119.6(5) yes
C9 . C10 . H101 . 119.3 no
C11 . C10 . H101 . 121.0 no
C10 . C11 . C12 . 120.2(5) yes
C10 . C11 . H111 . 118.7 no
C12 . C11 . H111 . 121.1 no
C11 . C12 . C7 . 120.5(5) yes
C11 . C12 . H121 . 118.7 no
C7 . C12 . H121 . 120.8 no
P1 . C13 . C14 . 123.3(5) yes
P1 . C13 . C18 . 118.6(4) yes
C14 . C13 . C18 . 118.0(5) yes
C13 . C14 . C15 . 120.7(6) yes
C13 . C14 . H141 . 119.2 no
C15 . C14 . H141 . 120.1 no
C14 . C15 . C16 . 120.6(5) yes
C14 . C15 . H151 . 119.0 no
C16 . C15 . H151 . 120.4 no
C15 . C16 . C17 . 119.5(5) yes
C15 . C16 . H161 . 120.4 no
C17 . C16 . H161 . 120.1 no
C16 . C17 . C18 . 120.3(6) yes
C16 . C17 . H171 . 120.2 no
C18 . C17 . H171 . 119.5 no
N2 . C18 . C13 . 117.9(5) yes
N2 . C18 . C17 . 121.2(5) yes
C13 . C18 . C17 . 120.9(5) yes
N2 . C19 . C20 . 106.0(4) yes
N2 . C19 . H191 . 109.6 no
C20 . C19 . H191 . 110.6 no
N2 . C19 . H192 . 108.9 no
C20 . C19 . H192 . 113.0 no
H191 . C19 . H192 . 108.7 no
C19 . C20 . N1 . 106.5(4) yes
C19 . C20 . H201 . 110.7 no
N1 . C20 . H201 . 108.2 no
C19 . C20 . H202 . 111.7 no
N1 . C20 . H202 . 110.3 no
H201 . C20 . H202 . 109.3 no
N1 . C21 . C22 . 120.3(5) yes
N1 . C21 . C26 . 120.5(5) yes
C22 . C21 . C26 . 119.2(5) yes
C21 . C22 . C23 . 120.2(5) yes
C21 . C22 . H221 . 119.6 no
C23 . C22 . H221 . 120.3 no
C22 . C23 . C24 . 120.8(5) yes
C22 . C23 . H231 . 119.0 no
C24 . C23 . H231 . 120.3 no
C23 . C24 . C25 . 119.3(5) yes
C23 . C24 . H241 . 120.3 no
C25 . C24 . H241 . 120.4 no
C24 . C25 . C26 . 121.4(5) yes
C24 . C25 . H251 . 118.9 no
C26 . C25 . H251 . 119.7 no
P3 . C26 . C21 . 120.5(4) yes
P3 . C26 . C25 . 120.4(4) yes
C21 . C26 . C25 . 119.1(5) yes
P3 . C27 . C28 . 122.9(4) yes
P3 . C27 . C32 . 117.9(4) yes
C28 . C27 . C32 . 119.0(5) yes
C27 . C28 . C29 . 120.3(5) yes
C27 . C28 . H281 . 119.8 no
C29 . C28 . H281 . 119.9 no
C28 . C29 . C30 . 120.2(5) yes
C28 . C29 . H291 . 120.2 no
C30 . C29 . H291 . 119.6 no
C29 . C30 . C31 . 119.5(5) yes
C29 . C30 . H301 . 119.4 no
C31 . C30 . H301 . 121.1 no
C30 . C31 . C32 . 121.6(6) yes
C30 . C31 . H311 . 119.5 no
C32 . C31 . H311 . 118.9 no
C27 . C32 . C31 . 119.4(5) yes
C27 . C32 . H321 . 120.8 no
C31 . C32 . H321 . 119.7 no
P3 . C33 . C34 . 123.3(4) yes
P3 . C33 . C38 . 117.9(4) yes
C34 . C33 . C38 . 118.8(5) yes
C33 . C34 . C35 . 121.6(6) yes
C33 . C34 . H341 . 118.5 no
C35 . C34 . H341 . 119.9 no
C34 . C35 . C36 . 119.3(6) yes
C34 . C35 . H351 . 119.9 no
C36 . C35 . H351 . 120.8 no
C35 . C36 . C37 . 119.7(6) yes
C35 . C36 . H361 . 119.7 no
C37 . C36 . H361 . 120.7 no
C36 . C37 . C38 . 120.8(6) yes
C36 . C37 . H371 . 120.6 no
C38 . C37 . H371 . 118.5 no
C33 . C38 . C37 . 119.9(6) yes
C33 . C38 . H381 . 119.1 no
C37 . C38 . H381 . 121.0 no
S1 . C39 . F2 . 111.2(4) yes
S1 . C39 . F3 . 111.3(4) yes
F2 . C39 . F3 . 107.4(6) yes
S1 . C39 . F1 . 111.7(4) yes
F2 . C39 . F1 . 107.2(5) yes
F3 . C39 . F1 . 107.9(6) yes
O4 . C40 . C41 . 104.5(6) yes
O4 . C40 . H401 . 112.0 no
C41 . C40 . H401 . 108.6 no
O4 . C40 . H402 . 110.7 no
C41 . C40 . H402 . 112.4 no
H401 . C40 . H402 . 108.6 no
C40 . C41 . C42 . 103.3(7) yes
C40 . C41 . H411 . 109.5 no
C42 . C41 . H411 . 111.1 no
C40 . C41 . H412 . 112.0 no
C42 . C41 . H412 . 111.1 no
H411 . C41 . H412 . 109.7 no
C41 . C42 . C43 . 102.7(6) yes
C41 . C42 . H421 . 114.2 no
C43 . C42 . H421 . 111.5 no
C41 . C42 . H422 . 109.6 no
C43 . C42 . H422 . 109.3 no
H421 . C42 . H422 . 109.3 no
C42 . C43 . O4 . 107.7(5) yes
C42 . C43 . H431 . 110.3 no
O4 . C43 . H431 . 109.8 no
C42 . C43 . H432 . 110.8 no
O4 . C43 . H432 . 108.9 no
H431 . C43 . H432 . 109.3 no
O5 . C44 . C45 . 108.2(14) yes
O5 . C44 . H441 . 111.0 no
C45 . C44 . H441 . 110.6 no
O5 . C44 . H442 . 109.0 no
C45 . C44 . H442 . 105.8 no
H441 . C44 . H442 . 112.1 no
C44 . C45 . C46 . 109.4(14) yes
C44 . C45 . H451 . 107.8 no
C46 . C45 . H451 . 109.6 no
C44 . C45 . H452 . 112.6 no
C46 . C45 . H452 . 107.5 no
H451 . C45 . H452 . 109.9 no
C45 . C46 . C47 . 107.9(11) yes
C45 . C46 . H461 . 107.6 no
C47 . C46 . H461 . 116.0 no
C45 . C46 . H462 . 110.8 no
C47 . C46 . H462 . 105.3 no
H461 . C46 . H462 . 109.2 no
C46 . C47 . O5 . 103.5(12) yes
C46 . C47 . H471 . 117.8 no
O5 . C47 . H471 . 117.0 no
C46 . C47 . H472 . 106.7 no
O5 . C47 . H472 . 103.8 no
H471 . C47 . H472 . 106.7 no

loop_
_geom_bond_atom_site_label_1
_geom_bond_site_symmetry_1
_geom_bond_atom_site_label_2
_geom_bond_site_symmetry_2
_geom_bond_distance
_geom_bond_publ_flag
Ag1 . P1 . 2.4457(13) yes
Ag1 . P2 . 2.7230(13) yes
Ag1 . P3 . 2.4433(13) yes
Ag1 . O1 . 2.363(3) yes
Cl1 . P2 . 2.1618(18) yes
P1 . C1 . 1.829(6) yes
P1 . C7 . 1.829(4) yes
P1 . C13 . 1.820(6) yes
P2 . N1 . 1.683(4) yes
P2 . N2 . 1.664(4) yes
P3 . C26 . 1.843(5) yes
P3 . C27 . 1.822(5) yes
P3 . C33 . 1.823(5) yes
S1 . O1 . 1.455(4) yes
S1 . O2 . 1.422(4) yes
S1 . O3 . 1.430(5) yes
S1 . C39 . 1.816(6) yes
F1 . C39 . 1.310(8) yes
F2 . C39 . 1.336(7) yes
F3 . C39 . 1.319(8) yes
O4 . C40 . 1.417(9) yes
O4 . C43 . 1.420(8) yes
O5 . C44 . 1.423(15) yes
O5 . C47 . 1.387(17) yes
N1 . C20 . 1.480(6) yes
N1 . C21 . 1.420(7) yes
N2 . C18 . 1.431(7) yes
N2 . C19 . 1.477(6) yes
C1 . C2 . 1.384(8) yes
C1 . C6 . 1.372(8) yes
C2 . C3 . 1.370(10) yes
C2 . H21 . 0.934 no
C3 . C4 . 1.366(10) yes
C3 . H31 . 0.937 no
C4 . C5 . 1.386(10) yes
C4 . H41 . 0.941 no
C5 . C6 . 1.383(10) yes
C5 . H51 . 0.937 no
C6 . H61 . 0.922 no
C7 . C8 . 1.395(7) yes
C7 . C12 . 1.370(7) yes
C8 . C9 . 1.380(8) yes
C8 . H81 . 0.929 no
C9 . C10 . 1.389(9) yes
C9 . H91 . 0.933 no
C10 . C11 . 1.367(8) yes
C10 . H101 . 0.927 no
C11 . C12 . 1.389(7) yes
C11 . H111 . 0.904 no
C12 . H121 . 0.912 no
C13 . C14 . 1.397(7) yes
C13 . C18 . 1.400(8) yes
C14 . C15 . 1.376(8) yes
C14 . H141 . 0.944 no
C15 . C16 . 1.378(9) yes
C15 . H151 . 0.926 no
C16 . C17 . 1.386(8) yes
C16 . H161 . 0.906 no
C17 . C18 . 1.374(8) yes
C17 . H171 . 0.930 no
C19 . C20 . 1.523(8) yes
C19 . H191 . 0.953 no
C19 . H192 . 0.969 no
C20 . H201 . 0.980 no
C20 . H202 . 0.939 no
C21 . C22 . 1.402(8) yes
C21 . C26 . 1.403(7) yes
C22 . C23 . 1.381(7) yes
C22 . H221 . 0.933 no
C23 . C24 . 1.381(8) yes
C23 . H231 . 0.922 no
C24 . C25 . 1.378(8) yes
C24 . H241 . 0.913 no
C25 . C26 . 1.391(7) yes
C25 . H251 . 0.926 no
C27 . C28 . 1.375(8) yes
C27 . C32 . 1.409(8) yes
C28 . C29 . 1.409(8) yes
C28 . H281 . 0.937 no
C29 . C30 . 1.373(9) yes
C29 . H291 . 0.939 no
C30 . C31 . 1.367(9) yes
C30 . H301 . 0.929 no
C31 . C32 . 1.384(8) yes
C31 . H311 . 0.905 no
C32 . H321 . 0.927 no
C33 . C34 . 1.383(8) yes
C33 . C38 . 1.398(8) yes
C34 . C35 . 1.374(9) yes
C34 . H341 . 0.939 no
C35 . C36 . 1.392(10) yes
C35 . H351 . 0.940 no
C36 . C37 . 1.382(11) yes
C36 . H361 . 0.933 no
C37 . C38 . 1.376(9) yes
C37 . H371 . 0.928 no
C38 . H381 . 0.935 no
C40 . C41 . 1.512(10) yes
C40 . H401 . 0.953 no
C40 . H402 . 0.958 no
C41 . C42 . 1.466(11) yes
C41 . H411 . 0.986 no
C41 . H412 . 0.990 no
C42 . C43 . 1.505(9) yes
C42 . H421 . 0.965 no
C42 . H422 . 0.969 no
C43 . H431 . 0.964 no
C43 . H432 . 0.961 no
C44 . C45 . 1.381(15) yes
C44 . H441 . 0.977 no
C44 . H442 . 0.986 no
C45 . C46 . 1.360(17) yes
C45 . H451 . 0.972 no
C45 . H452 . 0.985 no
C46 . C47 . 1.522(13) yes
C46 . H461 . 0.977 no
C46 . H462 . 0.986 no
C47 . H471 . 0.980 no
C47 . H472 . 0.983 no
